data_7041116
loop_
_publ_author_name
'Lenis-Rojas, O A'
'Fernandes, A. R.'
'Roma-Rodrigues, C'
'Baptista, P. V.'
'Marques, F.'
'P\'erez-Fern\'andez, D'
'Guerra-Varela, J'
'S\'anchez, L'
'V\'azquez-Garc\'ia, D'
'Torres, M L\'opez'
'Fern\'andez, A'
'Fern\'andez, J J'

_publ_section_title
;
 Heteroleptic mononuclear compounds of ruthenium(ii): synthesis,
 structural analyses, in vitro antitumor activity and in vivo toxicity on
 zebrafish embryos.
;
_journal_issue 47
_journal_name_full 'Dalton transactions (Cambridge, England : 2003)'
_journal_page_first 19127
_journal_page_last 19140
_journal_paper_doi 10.1039/c6dt03591d
_journal_volume 45
_journal_year 2016
_chemical_formula_sum 'C57 H47 F6 Fe N4 O6.5 P2 Ru S2'
_chemical_formula_weight 1288.96
_space_group_crystal_system monoclinic
_space_group_IT_number 4
_space_group_name_Hall 'P 2yb'
_space_group_name_H-M_alt 'P 1 21 1'
_symmetry_space_group_name_Hall 'P 2yb'
_symmetry_space_group_name_H-M 'P 1 21 1'
_atom_sites_solution_hydrogens geom
_atom_sites_solution_primary direct
_atom_sites_solution_secondary difmap
_audit_creation_method SHELXL-2014/7
_audit_update_record
;
2016-07-26 deposited with the CCDC.
2016-11-06 downloaded from the CCDC.
;
_cell_angle_alpha 90
_cell_angle_beta 90.751(5)
_cell_angle_gamma 90
_cell_formula_units_Z 4
_cell_length_a 14.050(6)
_cell_length_b 23.030(5)
_cell_length_c 16.094(4)
_cell_measurement_reflns_used 1961
_cell_measurement_temperature 100(2)
_cell_measurement_theta_max 27.99
_cell_measurement_theta_min 2.062
_cell_volume 5207(3)
_computing_cell_refinement 'BRUKER APEX2'
_computing_data_collection 'BRUKER APEX2'
_computing_structure_refinement 'SHELXL-2014/7 (Sheldrick, 2014)'
_computing_structure_solution 'SHELXS-2014/7 (Sheldrick, 2014)'
_diffrn_ambient_temperature 100(2)
_diffrn_measured_fraction_theta_full 1.000
_diffrn_measured_fraction_theta_max 1.000
_diffrn_measurement_device_type 'Bruker Kappa APEXII CCD'
_diffrn_measurement_method 'omega and phi scans'
_diffrn_radiation_type MoK\a
_diffrn_radiation_wavelength 0.71073
_diffrn_reflns_av_R_equivalents 0.0701
_diffrn_reflns_av_unetI/netI 0.0385
_diffrn_reflns_Laue_measured_fraction_full 1.000
_diffrn_reflns_Laue_measured_fraction_max 1.000
_diffrn_reflns_limit_h_max 18
_diffrn_reflns_limit_h_min -18
_diffrn_reflns_limit_k_max 30
_diffrn_reflns_limit_k_min -30
_diffrn_reflns_limit_l_max 21
_diffrn_reflns_limit_l_min -21
_diffrn_reflns_number 234059
_diffrn_reflns_point_group_measured_fraction_full 1.000
_diffrn_reflns_point_group_measured_fraction_max 1.000
_diffrn_reflns_theta_full 25.242
_diffrn_reflns_theta_max 28.281
_diffrn_reflns_theta_min 1.265
_exptl_absorpt_coefficient_mu 0.791
_exptl_absorpt_correction_T_max 0.884
_exptl_absorpt_correction_T_min 0.762
_exptl_absorpt_correction_type multi-scan
_exptl_absorpt_process_details SADABS
_exptl_crystal_colour orange
_exptl_crystal_density_diffrn 1.644
_exptl_crystal_description Prism
_exptl_crystal_F_000 2620
_exptl_crystal_size_max 0.320
_exptl_crystal_size_mid 0.250
_exptl_crystal_size_min 0.140
_refine_diff_density_max 1.011
_refine_diff_density_min -0.669
_refine_diff_density_rms 0.070
_refine_ls_abs_structure_details
;
 Flack x determined using 10931 quotients [(I+)-(I-)]/[(I+)+(I-)]
 (Parsons, Flack and Wagner, Acta Cryst. B69 (2013) 249-259).
;
_refine_ls_abs_structure_Flack -0.009(4)
_refine_ls_extinction_method none
_refine_ls_goodness_of_fit_ref 1.021
_refine_ls_hydrogen_treatment constr
_refine_ls_matrix_type full
_refine_ls_number_parameters 1469
_refine_ls_number_reflns 25841
_refine_ls_number_restraints 15
_refine_ls_restrained_S_all 1.022
_refine_ls_R_factor_all 0.0353
_refine_ls_R_factor_gt 0.0297
_refine_ls_shift/su_max 0.002
_refine_ls_shift/su_mean 0.000
_refine_ls_structure_factor_coef Fsqd
_refine_ls_weighting_details 'w=1/[\s^2^(Fo^2^)+(0.0291P)^2^+3.1608P] where P=(Fo^2^+2Fc^2^)/3'
_refine_ls_weighting_scheme calc
_refine_ls_wR_factor_gt 0.0643
_refine_ls_wR_factor_ref 0.0672
_reflns_Friedel_coverage 0.952
_reflns_Friedel_fraction_full 1.000
_reflns_Friedel_fraction_max 1.000
_reflns_number_gt 23905
_reflns_number_total 25841
_reflns_threshold_expression 'I > 2\s(I)'
_cod_data_source_file c6dt03591d2.cif
_cod_data_source_block shelx
_cod_depositor_comments 'Adding full bibliography for 7041113--7041116.cif.'
_cod_original_formula_sum 'C57 H47 F6 Fe N4 O6.50 P2 Ru S2'
_cod_database_code 7041116
_shelx_shelxl_version_number 2014/7
_shelx_space_group_comment
;
The symmetry employed for this shelxl refinement is uniquely defined
by the following loop, which should always be used as a source of
symmetry information in preference to the above space-group names.
They are only intended as comments.
;
_shelx_estimated_absorpt_t_min 0.786
_shelx_estimated_absorpt_t_max 0.897

loop_
_space_group_symop_operation_xyz
'x, y, z'
'-x, y+1/2, -z'

loop_
_atom_site_label
_atom_site_type_symbol
_atom_site_fract_x
_atom_site_fract_y
_atom_site_fract_z
_atom_site_U_iso_or_equiv
_atom_site_adp_type
_atom_site_occupancy
_atom_site_site_symmetry_order
_atom_site_calc_flag
_atom_site_refinement_flags_posn
_atom_site_refinement_flags_adp
_atom_site_refinement_flags_occupancy
_atom_site_disorder_assembly
_atom_site_disorder_group
C1 C 0.2272(3) 0.87426(16) 0.5468(2) 0.0131(7) Uani 1 1 d . . . . .
H1 H 0.2568 0.8679 0.4948 0.016 Uiso 1 1 calc R U . . .
C2 C 0.2839(3) 0.88239(17) 0.6166(2) 0.0161(8) Uani 1 1 d . . . . .
H2 H 0.3513 0.8822 0.6126 0.019 Uiso 1 1 calc R U . . .
C3 C 0.2411(3) 0.89084(19) 0.6923(2) 0.0196(8) Uani 1 1 d . . . . .
H3 H 0.2789 0.8973 0.7409 0.023 Uiso 1 1 calc R U . . .
C4 C 0.1425(3) 0.88985(18) 0.6971(2) 0.0176(8) Uani 1 1 d . . . . .
H4 H 0.1120 0.8950 0.7489 0.021 Uiso 1 1 calc R U . . .
C5 C 0.0890(3) 0.88113(16) 0.6245(2) 0.0113(7) Uani 1 1 d . . . . .
C6 C -0.0151(3) 0.87658(16) 0.6229(2) 0.0123(7) Uani 1 1 d . . . . .
C7 C -0.0693(3) 0.88399(17) 0.6936(2) 0.0165(8) Uani 1 1 d . . . . .
H7 H -0.0397 0.8930 0.7454 0.020 Uiso 1 1 calc R U . . .
C8 C -0.1671(3) 0.87802(17) 0.6874(2) 0.0177(8) Uani 1 1 d . . . . .
H8 H -0.2056 0.8833 0.7349 0.021 Uiso 1 1 calc R U . . .
C9 C -0.2079(3) 0.86436(18) 0.6119(2) 0.0166(8) Uani 1 1 d . . . . .
H9 H -0.2749 0.8597 0.6066 0.020 Uiso 1 1 calc R U . . .
C10 C -0.1501(3) 0.85747(16) 0.5436(2) 0.0118(7) Uani 1 1 d . . . . .
H10 H -0.1788 0.8473 0.4918 0.014 Uiso 1 1 calc R U . . .
C11 C 0.0489(3) 0.74203(17) 0.5298(2) 0.0126(7) Uani 1 1 d . . . . .
H11 H 0.0074 0.7584 0.5697 0.015 Uiso 1 1 calc R U . . .
C12 C 0.0769(3) 0.68462(18) 0.5390(2) 0.0159(8) Uani 1 1 d . . . . .
H12 H 0.0564 0.6624 0.5852 0.019 Uiso 1 1 calc R U . . .
C13 C 0.1348(3) 0.66050(17) 0.4800(2) 0.0164(8) Uani 1 1 d . . . . .
H13 H 0.1519 0.6207 0.4833 0.020 Uiso 1 1 calc R U . . .
C14 C 0.1683(3) 0.69497(16) 0.4154(2) 0.0143(8) Uani 1 1 d . . . . .
H14 H 0.2092 0.6792 0.3747 0.017 Uiso 1 1 calc R U . . .
C15 C 0.1407(3) 0.75295(16) 0.4119(2) 0.0117(7) Uani 1 1 d . . . . .
C16 C 0.1818(3) 0.79523(16) 0.3541(2) 0.0112(7) Uani 1 1 d . . . . .
C17 C 0.2516(3) 0.78130(18) 0.2968(2) 0.0157(8) Uani 1 1 d . . . . .
H17 H 0.2689 0.7419 0.2882 0.019 Uiso 1 1 calc R U . . .
C18 C 0.2957(3) 0.82486(19) 0.2526(3) 0.0198(9) Uani 1 1 d . . . . .
H18 H 0.3431 0.8158 0.2130 0.024 Uiso 1 1 calc R U . . .
C19 C 0.2698(3) 0.88156(18) 0.2670(2) 0.0168(8) Uani 1 1 d . . . . .
H19 H 0.3006 0.9124 0.2388 0.020 Uiso 1 1 calc R U . . .
C20 C 0.1985(3) 0.89320(17) 0.3230(2) 0.0142(8) Uani 1 1 d . . . . .
H20 H 0.1813 0.9325 0.3323 0.017 Uiso 1 1 calc R U . . .
C21 C -0.1557(3) 0.87661(15) 0.2900(2) 0.0106(7) Uani 1 1 d . . . . .
C22 C -0.1672(3) 0.88847(17) 0.2027(2) 0.0122(7) Uani 1 1 d . . . . .
H22 H -0.1297 0.8726 0.1596 0.015 Uiso 1 1 calc R U . . .
C23 C -0.2441(3) 0.92791(16) 0.1918(2) 0.0144(8) Uani 1 1 d . . . . .
H23 H -0.2659 0.9436 0.1404 0.017 Uiso 1 1 calc R U . . .
C24 C -0.2825(3) 0.93979(16) 0.2709(2) 0.0132(7) Uani 1 1 d . . . . .
H24 H -0.3352 0.9644 0.2814 0.016 Uiso 1 1 calc R U . . .
C25 C -0.2292(3) 0.90881(16) 0.3318(2) 0.0116(7) Uani 1 1 d . . . . .
H25 H -0.2400 0.9092 0.3899 0.014 Uiso 1 1 calc R U . . .
C26 C -0.0373(3) 0.99533(16) 0.3429(2) 0.0107(7) Uani 1 1 d . . . . .
C27 C -0.1126(3) 1.03703(16) 0.3338(2) 0.0129(7) Uani 1 1 d . . . . .
H27 H -0.1483 1.0532 0.3779 0.016 Uiso 1 1 calc R U . . .
C28 C -0.1248(3) 1.05007(17) 0.2487(2) 0.0158(8) Uani 1 1 d . . . . .
H28 H -0.1712 1.0756 0.2257 0.019 Uiso 1 1 calc R U . . .
C29 C -0.0562(3) 1.01863(17) 0.2032(2) 0.0153(8) Uani 1 1 d . . . . .
H29 H -0.0479 1.0200 0.1448 0.018 Uiso 1 1 calc R U . . .
C30 C -0.0023(3) 0.98480(16) 0.2602(2) 0.0128(7) Uani 1 1 d . . . . .
H30 H 0.0484 0.9594 0.2464 0.015 Uiso 1 1 calc R U . . .
C31 C 0.1253(3) 1.01057(16) 0.4392(2) 0.0119(7) Uani 1 1 d . . . . .
C32 C 0.1947(3) 1.00274(17) 0.5014(2) 0.0143(8) Uani 1 1 d . . . . .
H32 H 0.1839 0.9754 0.5445 0.017 Uiso 1 1 calc R U . . .
C33 C 0.2790(3) 1.03404(18) 0.5013(3) 0.0186(8) Uani 1 1 d . . . . .
H33 H 0.3257 1.0275 0.5435 0.022 Uiso 1 1 calc R U . . .
C34 C 0.2951(3) 1.07446(18) 0.4404(3) 0.0197(9) Uani 1 1 d . . . . .
H34 H 0.3531 1.0957 0.4401 0.024 Uiso 1 1 calc R U . . .
C35 C 0.2263(3) 1.08400(19) 0.3795(2) 0.0212(9) Uani 1 1 d . . . . .
H35 H 0.2369 1.1124 0.3378 0.025 Uiso 1 1 calc R U . . .
C36 C 0.1421(3) 1.05260(17) 0.3788(2) 0.0171(8) Uani 1 1 d . . . . .
H36 H 0.0955 1.0598 0.3368 0.020 Uiso 1 1 calc R U . . .
C37 C -0.0534(3) 0.99775(16) 0.5202(2) 0.0104(7) Uani 1 1 d . . . . .
C38 C -0.1529(3) 0.99141(16) 0.5214(2) 0.0120(7) Uani 1 1 d . . . . .
H38 H -0.1845 0.9722 0.4766 0.014 Uiso 1 1 calc R U . . .
C39 C -0.2058(3) 1.01272(17) 0.5870(2) 0.0152(8) Uani 1 1 d . . . . .
H39 H -0.2731 1.0082 0.5864 0.018 Uiso 1 1 calc R U . . .
C40 C -0.1613(3) 1.04045(18) 0.6532(2) 0.0181(8) Uani 1 1 d . . . . .
H40 H -0.1977 1.0547 0.6981 0.022 Uiso 1 1 calc R U . . .
C41 C -0.0636(3) 1.04720(18) 0.6534(2) 0.0187(8) Uani 1 1 d . . . . .
H41 H -0.0328 1.0661 0.6988 0.022 Uiso 1 1 calc R U . . .
C42 C -0.0100(3) 1.02646(17) 0.5878(2) 0.0150(8) Uani 1 1 d . . . . .
H42 H 0.0571 1.0318 0.5886 0.018 Uiso 1 1 calc R U . . .
C43 C -0.1458(3) 0.76702(16) 0.3687(2) 0.0112(7) Uani 1 1 d . . . . .
C44 C -0.1075(3) 0.71385(17) 0.3953(2) 0.0138(8) Uani 1 1 d . . . . .
H44 H -0.0406 0.7103 0.4029 0.017 Uiso 1 1 calc R U . . .
C45 C -0.1650(3) 0.66648(17) 0.4107(2) 0.0159(8) Uani 1 1 d . . . . .
H45 H -0.1375 0.6311 0.4294 0.019 Uiso 1 1 calc R U . . .
C46 C -0.2630(3) 0.67049(17) 0.3989(2) 0.0168(8) Uani 1 1 d . . . . .
H46 H -0.3025 0.6378 0.4084 0.020 Uiso 1 1 calc R U . . .
C47 C -0.3021(3) 0.72247(17) 0.3732(2) 0.0154(8) Uani 1 1 d . . . . .
H47 H -0.3690 0.7256 0.3653 0.018 Uiso 1 1 calc R U . . .
C48 C -0.2446(3) 0.77025(17) 0.3588(2) 0.0140(8) Uani 1 1 d . . . . .
H48 H -0.2730 0.8059 0.3420 0.017 Uiso 1 1 calc R U . . .
C49 C -0.0100(3) 0.79841(16) 0.2477(2) 0.0113(7) Uani 1 1 d . . . . .
C50 C -0.0136(3) 0.74018(19) 0.2242(2) 0.0180(8) Uani 1 1 d . . . . .
H50 H -0.0480 0.7133 0.2570 0.022 Uiso 1 1 calc R U . . .
C51 C 0.0327(3) 0.72082(19) 0.1528(3) 0.0236(9) Uani 1 1 d . . . . .
H51 H 0.0305 0.6809 0.1382 0.028 Uiso 1 1 calc R U . . .
C52 C 0.0811(3) 0.75923(19) 0.1037(2) 0.0212(9) Uani 1 1 d . . . . .
H52 H 0.1123 0.7459 0.0554 0.025 Uiso 1 1 calc R U . . .
C53 C 0.0845(3) 0.81734(19) 0.1248(3) 0.0192(9) Uani 1 1 d . . . . .
H53 H 0.1172 0.8441 0.0904 0.023 Uiso 1 1 calc R U . . .
C54 C 0.0399(3) 0.83664(18) 0.1964(2) 0.0157(8) Uani 1 1 d . . . . .
H54 H 0.0434 0.8766 0.2109 0.019 Uiso 1 1 calc R U . . .
C55 C 0.5482(3) 0.86092(19) 0.7720(2) 0.0145(7) Uani 1 1 d . . . . .
H55 H 0.5008 0.8469 0.7346 0.017 Uiso 1 1 calc R U . . .
C56 C 0.5809(3) 0.91707(18) 0.7622(2) 0.0171(8) Uani 1 1 d . . . . .
H56 H 0.5570 0.9408 0.7184 0.020 Uiso 1 1 calc R U . . .
C57 C 0.6487(3) 0.93791(17) 0.8171(2) 0.0165(8) Uani 1 1 d . . . . .
H57 H 0.6704 0.9769 0.8129 0.020 Uiso 1 1 calc R U . . .
C58 C 0.6849(3) 0.90176(17) 0.8782(2) 0.0152(8) Uani 1 1 d . . . . .
H58 H 0.7324 0.9154 0.9158 0.018 Uiso 1 1 calc R U . . .
C59 C 0.6512(3) 0.84515(16) 0.8842(2) 0.0114(7) Uani 1 1 d . . . . .
C60 C 0.6911(3) 0.80158(17) 0.9420(2) 0.0115(7) Uani 1 1 d . . . . .
C61 C 0.7639(3) 0.81517(18) 0.9983(2) 0.0168(8) Uani 1 1 d . . . . .
H61 H 0.7860 0.8540 1.0038 0.020 Uiso 1 1 calc R U . . .
C62 C 0.8036(3) 0.77109(19) 1.0463(3) 0.0194(8) Uani 1 1 d . . . . .
H62 H 0.8546 0.7790 1.0841 0.023 Uiso 1 1 calc R U . . .
C63 C 0.7679(3) 0.71570(18) 1.0382(2) 0.0167(8) Uani 1 1 d . . . . .
H63 H 0.7937 0.6848 1.0706 0.020 Uiso 1 1 calc R U . . .
C64 C 0.6945(3) 0.70552(17) 0.9828(2) 0.0146(8) Uani 1 1 d . . . . .
H64 H 0.6702 0.6671 0.9785 0.017 Uiso 1 1 calc R U . . .
C65 C 0.7298(2) 0.73518(17) 0.7473(2) 0.0119(7) Uani 1 1 d . . . . .
H65 H 0.7604 0.7395 0.7999 0.014 Uiso 1 1 calc R U . . .
C66 C 0.7853(3) 0.73452(18) 0.6770(2) 0.0158(8) Uani 1 1 d . . . . .
H66 H 0.8526 0.7376 0.6814 0.019 Uiso 1 1 calc R U . . .
C67 C 0.7405(3) 0.72918(18) 0.5997(2) 0.0168(8) Uani 1 1 d . . . . .
H67 H 0.7769 0.7274 0.5504 0.020 Uiso 1 1 calc R U . . .
C68 C 0.6427(3) 0.72647(16) 0.5959(2) 0.0135(8) Uani 1 1 d . . . . .
H68 H 0.6109 0.7238 0.5436 0.016 Uiso 1 1 calc R U . . .
C69 C 0.5903(3) 0.72763(16) 0.6690(2) 0.0112(7) Uani 1 1 d . . . . .
C70 C 0.4863(3) 0.73150(16) 0.6702(2) 0.0115(7) Uani 1 1 d . . . . .
C71 C 0.4309(3) 0.73037(17) 0.5989(2) 0.0152(8) Uani 1 1 d . . . . .
H71 H 0.4596 0.7239 0.5466 0.018 Uiso 1 1 calc R U . . .
C72 C 0.3334(3) 0.73859(19) 0.6033(2) 0.0174(8) Uani 1 1 d . . . . .
H72 H 0.2945 0.7369 0.5547 0.021 Uiso 1 1 calc R U . . .
C73 C 0.2943(3) 0.74922(16) 0.6798(2) 0.0152(8) Uani 1 1 d . . . . .
H73 H 0.2279 0.7559 0.6848 0.018 Uiso 1 1 calc R U . . .
C74 C 0.3534(3) 0.75002(16) 0.7494(2) 0.0130(8) Uani 1 1 d . . . . .
H74 H 0.3258 0.7577 0.8018 0.016 Uiso 1 1 calc R U . . .
C75 C 0.4609(3) 0.59642(16) 0.9319(2) 0.0115(7) Uani 1 1 d . . . . .
C76 C 0.4875(3) 0.59475(17) 1.0184(2) 0.0133(7) Uani 1 1 d . . . . .
H76 H 0.5397 0.6147 1.0433 0.016 Uiso 1 1 calc R U . . .
C77 C 0.4225(3) 0.55824(18) 1.0601(2) 0.0161(8) Uani 1 1 d . . . . .
H77 H 0.4234 0.5498 1.1179 0.019 Uiso 1 1 calc R U . . .
C78 C 0.3555(3) 0.53629(17) 1.0008(2) 0.0166(8) Uani 1 1 d . . . . .
H78 H 0.3038 0.5110 1.0121 0.020 Uiso 1 1 calc R U . . .
C79 C 0.3799(3) 0.55910(16) 0.9215(2) 0.0145(8) Uani 1 1 d . . . . .
H79 H 0.3480 0.5510 0.8704 0.017 Uiso 1 1 calc R U . . .
C80 C 0.3445(3) 0.71361(16) 0.9911(2) 0.0114(7) Uani 1 1 d . . . . .
C81 C 0.3286(3) 0.69654(16) 1.0761(2) 0.0132(7) Uani 1 1 d . . . . .
H81 H 0.3650 0.7089 1.1230 0.016 Uiso 1 1 calc R U . . .
C82 C 0.2500(3) 0.65847(18) 1.0776(2) 0.0162(8) Uani 1 1 d . . . . .
H82 H 0.2252 0.6403 1.1256 0.019 Uiso 1 1 calc R U . . .
C83 C 0.2143(3) 0.65192(18) 0.9949(3) 0.0172(8) Uani 1 1 d . . . . .
H83 H 0.1609 0.6292 0.9783 0.021 Uiso 1 1 calc R U . . .
C84 C 0.2725(3) 0.68529(17) 0.9416(2) 0.0132(7) Uani 1 1 d . . . . .
H84 H 0.2651 0.6884 0.8830 0.016 Uiso 1 1 calc R U . . .
C85 C 0.6376(3) 0.58817(17) 0.8622(2) 0.0127(7) Uani 1 1 d . . . . .
C86 C 0.7279(3) 0.60860(17) 0.8442(2) 0.0154(8) Uani 1 1 d . . . . .
H86 H 0.7354 0.6475 0.8259 0.018 Uiso 1 1 calc R U . . .
C87 C 0.8080(3) 0.57310(19) 0.8525(3) 0.0193(8) Uani 1 1 d . . . . .
H87 H 0.8692 0.5878 0.8394 0.023 Uiso 1 1 calc R U . . .
C88 C 0.7984(3) 0.51668(19) 0.8798(3) 0.0197(9) Uani 1 1 d . . . . .
H88 H 0.8529 0.4927 0.8869 0.024 Uiso 1 1 calc R U . . .
C89 C 0.7091(3) 0.49514(19) 0.8967(3) 0.0201(9) Uani 1 1 d . . . . .
H89 H 0.7022 0.4560 0.9144 0.024 Uiso 1 1 calc R U . . .
C90 C 0.6294(3) 0.53015(17) 0.8880(2) 0.0162(8) Uani 1 1 d . . . . .
H90 H 0.5683 0.5147 0.8997 0.019 Uiso 1 1 calc R U . . .
C91 C 0.4750(3) 0.60362(16) 0.7582(2) 0.0120(7) Uani 1 1 d . . . . .
C92 C 0.5250(3) 0.56899(17) 0.7028(2) 0.0170(8) Uani 1 1 d . . . . .
H92 H 0.5900 0.5601 0.7137 0.020 Uiso 1 1 calc R U . . .
C93 C 0.4798(3) 0.5472(2) 0.6312(3) 0.0237(9) Uani 1 1 d . . . . .
H93 H 0.5139 0.5226 0.5947 0.028 Uiso 1 1 calc R U . . .
C94 C 0.3873(3) 0.56112(19) 0.6135(3) 0.0233(10) Uani 1 1 d . . . . .
H94 H 0.3574 0.5468 0.5643 0.028 Uiso 1 1 calc R U . . .
C95 C 0.3370(3) 0.59603(18) 0.6673(3) 0.0195(9) Uani 1 1 d . . . . .
H95 H 0.2729 0.6062 0.6545 0.023 Uiso 1 1 calc R U . . .
C96 C 0.3799(3) 0.61640(17) 0.7400(2) 0.0159(8) Uani 1 1 d . . . . .
H96 H 0.3441 0.6392 0.7776 0.019 Uiso 1 1 calc R U . . .
C97 C 0.3582(3) 0.82836(17) 0.9291(2) 0.0117(7) Uani 1 1 d . . . . .
C98 C 0.2585(3) 0.82610(18) 0.9339(2) 0.0152(8) Uani 1 1 d . . . . .
H98 H 0.2281 0.7901 0.9447 0.018 Uiso 1 1 calc R U . . .
C99 C 0.2041(3) 0.87576(19) 0.9230(2) 0.0198(9) Uani 1 1 d . . . . .
H99 H 0.1368 0.8732 0.9263 0.024 Uiso 1 1 calc R U . . .
C100 C 0.2455(3) 0.92865(18) 0.9074(2) 0.0180(8) Uani 1 1 d . . . . .
H100 H 0.2073 0.9624 0.9007 0.022 Uiso 1 1 calc R U . . .
C101 C 0.3445(3) 0.93206(18) 0.9017(2) 0.0186(8) Uani 1 1 d . . . . .
H101 H 0.3741 0.9684 0.8912 0.022 Uiso 1 1 calc R U . . .
C102 C 0.3995(3) 0.88265(17) 0.9113(2) 0.0147(8) Uani 1 1 d . . . . .
H102 H 0.4666 0.8854 0.9058 0.018 Uiso 1 1 calc R U . . .
C103 C 0.4890(3) 0.78856(17) 1.0517(2) 0.0123(7) Uani 1 1 d . . . . .
C104 C 0.4843(3) 0.84525(18) 1.0813(2) 0.0168(8) Uani 1 1 d . . . . .
H104 H 0.4495 0.8737 1.0509 0.020 Uiso 1 1 calc R U . . .
C105 C 0.5305(3) 0.8605(2) 1.1554(2) 0.0205(8) Uani 1 1 d . . . . .
H105 H 0.5280 0.8994 1.1745 0.025 Uiso 1 1 calc R U . . .
C106 C 0.5798(3) 0.8193(2) 1.2011(3) 0.0221(9) Uani 1 1 d . . . . .
H106 H 0.6112 0.8299 1.2515 0.027 Uiso 1 1 calc R U . . .
C107 C 0.5833(3) 0.7628(2) 1.1732(2) 0.0202(9) Uani 1 1 d . . . . .
H107 H 0.6163 0.7341 1.2048 0.024 Uiso 1 1 calc R U . . .
C108 C 0.5385(3) 0.74771(18) 1.0987(2) 0.0148(8) Uani 1 1 d . . . . .
H108 H 0.5419 0.7087 1.0796 0.018 Uiso 1 1 calc R U . . .
N4 N 0.1316(2) 0.87502(13) 0.54988(19) 0.0113(6) Uani 1 1 d . . . . .
N3 N -0.0551(2) 0.86448(15) 0.54718(18) 0.0106(6) Uani 1 1 d . . . . .
N2 N 0.0780(2) 0.77518(14) 0.46689(19) 0.0116(6) Uani 1 1 d . . . . .
N1 N 0.1523(2) 0.85157(14) 0.36494(19) 0.0116(6) Uani 1 1 d . . . . .
N6 N 0.5809(2) 0.82519(14) 0.83242(19) 0.0109(6) Uani 1 1 d . . . . .
N5 N 0.6551(2) 0.74675(14) 0.93434(18) 0.0114(6) Uani 1 1 d . . . . .
N8 N 0.6342(2) 0.72995(13) 0.74451(18) 0.0106(6) Uani 1 1 d . . . . .
N7 N 0.4476(2) 0.74053(14) 0.74686(17) 0.0093(6) Uani 1 1 d . . . . .
P1 P 0.01658(7) 0.96553(4) 0.43586(6) 0.00946(18) Uani 1 1 d . . . . .
P2 P -0.06876(7) 0.82885(4) 0.33995(6) 0.00928(18) Uani 1 1 d . . . . .
P3 P 0.52912(7) 0.63343(4) 0.85293(6) 0.01004(18) Uani 1 1 d . . . . .
P4 P 0.43326(7) 0.76442(4) 0.95335(6) 0.01034(18) Uani 1 1 d . . . . .
Fe1 Fe -0.14093(4) 0.96240(2) 0.26926(3) 0.01009(10) Uani 1 1 d . . . . .
Fe2 Fe 0.35338(4) 0.62597(2) 1.00133(3) 0.01159(11) Uani 1 1 d . . . . .
Ru1 Ru 0.03977(2) 0.86212(2) 0.44815(2) 0.00823(6) Uani 1 1 d . . . . .
Ru2 Ru 0.54404(2) 0.73777(2) 0.84729(2) 0.00850(6) Uani 1 1 d . . . . .
S3S S 0.03993(7) 0.70561(4) 0.76654(6) 0.0156(2) Uani 1 1 d . . . . .
O7S O 0.0346(2) 0.75866(14) 0.71950(18) 0.0268(7) Uani 1 1 d . . . . .
O8S O -0.0272(2) 0.66169(14) 0.7407(2) 0.0261(7) Uani 1 1 d . . . . .
O9S O 0.1351(2) 0.68547(13) 0.78366(18) 0.0207(6) Uani 1 1 d . . . . .
C3S C -0.0028(3) 0.7279(2) 0.8682(3) 0.0235(10) Uani 1 1 d . . . . .
F7S F -0.0056(2) 0.68312(16) 0.92105(17) 0.0428(8) Uani 1 1 d . . . . .
F8S F 0.05271(19) 0.76855(13) 0.90200(16) 0.0320(7) Uani 1 1 d . . . . .
F9S F -0.09037(18) 0.74979(16) 0.86283(17) 0.0417(8) Uani 1 1 d . . . . .
S4S S 0.94510(7) 0.94847(4) 0.96414(6) 0.0170(2) Uani 1 1 d . . . . .
O10S O 1.0247(2) 0.94464(14) 1.0203(2) 0.0263(7) Uani 1 1 d . . . . .
O11S O 0.8539(2) 0.95429(14) 1.00334(19) 0.0235(7) Uani 1 1 d . . . . .
O12S O 0.9464(3) 0.90926(17) 0.8949(2) 0.0396(9) Uani 1 1 d . . . . .
C4S C 0.9614(4) 1.0190(2) 0.9156(4) 0.0394(14) Uani 1 1 d . . . . .
F10S F 0.9713(3) 1.06123(13) 0.9725(3) 0.0604(11) Uani 1 1 d . . . . .
F11S F 1.0389(3) 1.01968(17) 0.8680(3) 0.0671(12) Uani 1 1 d . . . . .
F12S F 0.8879(3) 1.03330(19) 0.8670(2) 0.0687(13) Uani 1 1 d . . . . .
S1SA S 0.46083(16) 0.40386(11) 0.48316(12) 0.0167(4) Uani 0.693(5) 1 d D . P A 1
C1SA C 0.5053(6) 0.3641(4) 0.5741(6) 0.0235(19) Uani 0.693(5) 1 d D . P A 1
O1SA O 0.5324(3) 0.4480(2) 0.4725(3) 0.0278(11) Uani 0.693(5) 1 d D . P A 1
F3SA F 0.4472(3) 0.31948(18) 0.5910(3) 0.0329(11) Uani 0.693(5) 1 d D . P A 1
S1SB S 0.4366(3) 0.3827(2) 0.4973(3) 0.0165(9) Uani 0.307(5) 1 d D . P A 2
F3SB F 0.6002(6) 0.4212(4) 0.5571(5) 0.030(2) Uani 0.307(5) 1 d D . P A 2
O1SB O 0.3710(8) 0.3410(5) 0.5285(6) 0.033(3) Uani 0.307(5) 1 d D . P A 2
C1SB C 0.5324(11) 0.3824(8) 0.5730(11) 0.026(5) Uani 0.307(5) 1 d D . P A 2
O2S O 0.3761(3) 0.4283(2) 0.5080(2) 0.0546(12) Uani 1 1 d D . . . .
O3S O 0.4660(3) 0.36153(17) 0.42012(19) 0.0392(9) Uani 1 1 d D . . . .
F1S F 0.5089(2) 0.39693(14) 0.64333(17) 0.0390(7) Uani 1 1 d D . . . .
F2S F 0.5877(2) 0.33812(15) 0.5631(2) 0.0478(9) Uani 1 1 d D . . . .
O13S O 0.6633(3) 0.6056(2) 0.1504(2) 0.0601(14) Uani 1 1 d . . . . .
H13S H 0.6194 0.6146 0.1829 0.090 Uiso 1 1 calc R U . . .
C6S C 0.7477(5) 0.5969(3) 0.1960(4) 0.0531(17) Uani 1 1 d . . . . .
H6S1 H 0.7648 0.6338 0.2241 0.064 Uiso 1 1 calc R U . . .
H6S2 H 0.7991 0.5877 0.1566 0.064 Uiso 1 1 calc R U . . .
C5S C 0.7446(7) 0.5512(3) 0.2583(4) 0.071(2) Uani 1 1 d . . . . .
H5S1 H 0.8066 0.5485 0.2867 0.106 Uiso 1 1 calc R U . . .
H5S2 H 0.6954 0.5602 0.2989 0.106 Uiso 1 1 calc R U . . .
H5S3 H 0.7298 0.5141 0.2313 0.106 Uiso 1 1 calc R U . . .
S2S S 0.41567(7) 0.61683(5) 0.28458(6) 0.0185(2) Uani 1 1 d . . . . .
O4S O 0.3296(3) 0.64880(15) 0.26743(19) 0.0324(8) Uani 1 1 d . . . . .
O5S O 0.4039(2) 0.55538(14) 0.2853(2) 0.0311(8) Uani 1 1 d . . . . .
O6S O 0.4993(3) 0.63687(18) 0.2432(2) 0.0415(10) Uani 1 1 d . . . . .
C2S C 0.4392(4) 0.6350(3) 0.3931(3) 0.0353(13) Uani 1 1 d . . . . .
F4S F 0.4532(3) 0.69257(18) 0.4005(2) 0.0733(14) Uani 1 1 d . . . . .
F5S F 0.36636(18) 0.62185(14) 0.44069(15) 0.0305(6) Uani 1 1 d . . . . .
F6S F 0.5157(2) 0.6101(2) 0.4232(2) 0.0750(15) Uani 1 1 d . . . . .

loop_
_atom_site_aniso_label
_atom_site_aniso_U_11
_atom_site_aniso_U_22
_atom_site_aniso_U_33
_atom_site_aniso_U_23
_atom_site_aniso_U_13
_atom_site_aniso_U_12
C1 0.0136(18) 0.0134(19) 0.0122(17) 0.0006(14) -0.0003(14) 0.0003(14)
C2 0.0146(19) 0.0172(19) 0.0163(19) 0.0002(15) -0.0036(15) 0.0019(15)
C3 0.021(2) 0.023(2) 0.0144(19) -0.0026(16) -0.0076(16) -0.0003(17)
C4 0.022(2) 0.021(2) 0.0100(17) -0.0028(15) -0.0020(15) 0.0013(17)
C5 0.0162(18) 0.0091(16) 0.0084(16) 0.0018(13) 0.0000(14) 0.0013(14)
C6 0.0174(19) 0.0107(18) 0.0089(16) 0.0004(13) 0.0013(14) 0.0022(14)
C7 0.023(2) 0.0158(19) 0.0111(18) -0.0001(15) 0.0013(15) 0.0013(16)
C8 0.019(2) 0.018(2) 0.0162(19) 0.0018(15) 0.0093(16) 0.0041(16)
C9 0.0137(18) 0.0142(18) 0.0220(19) 0.0016(17) 0.0061(15) 0.0030(16)
C10 0.0138(17) 0.0092(17) 0.0124(16) 0.0023(15) 0.0022(13) 0.0006(15)
C11 0.0145(17) 0.0119(17) 0.0115(16) -0.0003(15) -0.0005(13) 0.0004(15)
C12 0.023(2) 0.0149(18) 0.0095(17) 0.0006(15) -0.0027(15) -0.0012(16)
C13 0.020(2) 0.0122(18) 0.0163(19) -0.0001(15) -0.0059(15) 0.0025(15)
C14 0.0172(19) 0.0120(18) 0.0136(18) -0.0016(15) 0.0004(15) 0.0046(15)
C15 0.0118(17) 0.0131(18) 0.0101(16) -0.0013(14) -0.0030(13) 0.0013(14)
C16 0.0098(17) 0.0130(18) 0.0109(17) -0.0009(14) -0.0002(14) 0.0005(14)
C17 0.017(2) 0.0170(19) 0.0131(18) -0.0043(15) 0.0013(15) 0.0045(15)
C18 0.017(2) 0.026(2) 0.0163(19) -0.0001(17) 0.0067(16) 0.0023(18)
C19 0.0142(19) 0.022(2) 0.0146(19) 0.0014(16) 0.0035(15) -0.0038(16)
C20 0.0151(19) 0.0158(19) 0.0117(17) 0.0019(15) -0.0006(14) -0.0009(15)
C21 0.0108(17) 0.0099(17) 0.0111(16) -0.0008(13) -0.0027(13) -0.0003(13)
C22 0.0131(18) 0.0158(18) 0.0077(16) -0.0023(14) -0.0018(13) -0.0012(15)
C23 0.0162(19) 0.0128(18) 0.0139(18) 0.0005(14) -0.0070(15) -0.0011(15)
C24 0.0100(18) 0.0117(17) 0.0176(19) -0.0012(15) -0.0043(14) 0.0006(14)
C25 0.0114(18) 0.0101(17) 0.0133(17) -0.0022(14) -0.0012(14) -0.0027(14)
C26 0.0122(18) 0.0113(17) 0.0087(17) -0.0002(14) -0.0005(13) 0.0000(14)
C27 0.0155(19) 0.0113(17) 0.0119(17) -0.0003(14) -0.0030(14) 0.0020(15)
C28 0.020(2) 0.0132(18) 0.0138(18) 0.0051(15) -0.0044(15) -0.0008(16)
C29 0.018(2) 0.0187(19) 0.0091(17) 0.0021(15) -0.0025(14) -0.0046(16)
C30 0.0127(18) 0.0126(17) 0.0132(18) -0.0021(14) 0.0018(14) -0.0017(14)
C31 0.0129(18) 0.0110(17) 0.0119(17) -0.0012(14) 0.0002(14) -0.0003(14)
C32 0.0152(19) 0.0127(18) 0.0149(18) -0.0009(15) -0.0042(15) 0.0000(15)
C33 0.015(2) 0.0164(19) 0.024(2) -0.0049(17) -0.0032(16) 0.0022(16)
C34 0.018(2) 0.019(2) 0.022(2) -0.0090(17) 0.0063(16) -0.0070(17)
C35 0.030(2) 0.021(2) 0.0131(19) -0.0022(17) 0.0043(16) -0.0105(18)
C36 0.021(2) 0.0158(19) 0.0146(18) -0.0013(15) 0.0004(15) -0.0025(16)
C37 0.0142(18) 0.0083(16) 0.0088(16) -0.0004(14) 0.0012(14) 0.0026(14)
C38 0.0159(19) 0.0096(17) 0.0104(17) -0.0005(14) -0.0006(14) -0.0002(14)
C39 0.0158(19) 0.0128(18) 0.0171(19) 0.0030(15) 0.0050(15) 0.0023(15)
C40 0.026(2) 0.0163(19) 0.0120(18) -0.0008(15) 0.0044(16) 0.0052(17)
C41 0.026(2) 0.018(2) 0.0118(18) -0.0036(16) -0.0018(16) -0.0012(17)
C42 0.0147(19) 0.0165(19) 0.0138(18) -0.0004(15) -0.0024(15) 0.0013(15)
C43 0.0153(18) 0.0093(17) 0.0091(16) -0.0021(14) -0.0015(14) -0.0029(14)
C44 0.0132(18) 0.0152(18) 0.0128(18) 0.0003(15) -0.0023(14) -0.0008(15)
C45 0.022(2) 0.0110(17) 0.0146(18) 0.0009(15) -0.0035(15) 0.0009(15)
C46 0.020(2) 0.0166(19) 0.0139(18) 0.0013(15) -0.0031(15) -0.0061(16)
C47 0.0143(19) 0.019(2) 0.0131(17) 0.0008(15) -0.0015(14) -0.0023(15)
C48 0.0153(19) 0.0142(19) 0.0124(18) 0.0010(15) -0.0032(14) 0.0011(15)
C49 0.0125(18) 0.0154(18) 0.0060(16) -0.0009(14) -0.0015(13) 0.0033(15)
C50 0.0205(19) 0.0188(19) 0.0148(18) -0.0004(17) 0.0011(15) -0.0016(17)
C51 0.032(2) 0.019(2) 0.020(2) -0.0072(17) 0.0021(18) 0.0051(18)
C52 0.024(2) 0.028(2) 0.0112(18) -0.0050(17) 0.0002(16) 0.0118(18)
C53 0.019(2) 0.024(2) 0.0145(19) 0.0044(16) 0.0039(16) 0.0037(17)
C54 0.017(2) 0.0164(19) 0.0133(18) -0.0015(15) 0.0010(15) 0.0025(16)
C55 0.0178(18) 0.0165(18) 0.0090(16) 0.0017(16) -0.0011(13) -0.0008(17)
C56 0.025(2) 0.0149(18) 0.0115(18) -0.0001(15) 0.0017(15) 0.0015(16)
C57 0.020(2) 0.0124(18) 0.0176(19) -0.0021(15) 0.0065(16) -0.0025(15)
C58 0.0140(19) 0.017(2) 0.0149(18) -0.0053(15) 0.0010(15) 0.0005(15)
C59 0.0109(17) 0.0155(18) 0.0080(16) -0.0037(13) 0.0021(13) 0.0005(14)
C60 0.0097(17) 0.0145(18) 0.0102(17) -0.0037(14) -0.0001(13) 0.0009(14)
C61 0.0151(19) 0.018(2) 0.0169(19) -0.0073(16) -0.0031(15) -0.0018(15)
C62 0.015(2) 0.027(2) 0.0159(19) -0.0032(17) -0.0080(15) 0.0011(17)
C63 0.017(2) 0.021(2) 0.0117(18) 0.0017(15) -0.0069(15) 0.0032(16)
C64 0.0136(19) 0.0167(19) 0.0134(18) -0.0018(15) -0.0007(14) 0.0012(15)
C65 0.0115(17) 0.0124(17) 0.0118(16) 0.0004(15) -0.0010(13) -0.0022(15)
C66 0.0144(18) 0.0169(19) 0.0160(18) 0.0029(17) 0.0005(14) 0.0007(17)
C67 0.0166(19) 0.019(2) 0.0154(18) 0.0014(16) 0.0040(15) 0.0007(16)
C68 0.0174(19) 0.0147(19) 0.0086(16) 0.0016(14) 0.0004(14) -0.0008(15)
C69 0.0130(17) 0.0104(18) 0.0101(16) -0.0011(14) -0.0019(13) -0.0014(14)
C70 0.0131(17) 0.0116(17) 0.0096(16) 0.0000(14) -0.0018(13) 0.0000(14)
C71 0.0210(19) 0.0147(19) 0.0097(16) -0.0030(15) -0.0006(14) -0.0011(16)
C72 0.0184(19) 0.0175(18) 0.0161(18) 0.0030(17) -0.0072(14) -0.0035(17)
C73 0.0119(18) 0.0148(19) 0.0188(19) 0.0014(15) -0.0039(14) -0.0011(14)
C74 0.0156(18) 0.0136(19) 0.0099(16) 0.0018(14) -0.0017(14) -0.0004(14)
C75 0.0105(18) 0.0109(17) 0.0132(18) -0.0003(14) 0.0018(14) 0.0023(14)
C76 0.0130(18) 0.0147(18) 0.0122(17) 0.0000(14) -0.0017(14) 0.0020(15)
C77 0.018(2) 0.018(2) 0.0120(18) 0.0032(15) -0.0008(15) 0.0004(16)
C78 0.018(2) 0.0144(19) 0.0178(19) 0.0032(16) 0.0013(15) -0.0014(15)
C79 0.017(2) 0.0112(18) 0.0147(18) 0.0004(15) 0.0001(15) -0.0020(15)
C80 0.0112(18) 0.0134(17) 0.0097(17) 0.0010(14) 0.0018(14) 0.0011(14)
C81 0.0153(19) 0.0142(18) 0.0100(17) 0.0007(14) 0.0014(14) 0.0015(15)
C82 0.0150(19) 0.019(2) 0.0145(18) 0.0020(16) 0.0059(15) 0.0022(16)
C83 0.0114(19) 0.019(2) 0.022(2) 0.0015(16) -0.0009(15) -0.0022(15)
C84 0.0137(18) 0.0143(18) 0.0116(17) 0.0014(15) -0.0020(14) 0.0010(15)
C85 0.0129(18) 0.0167(18) 0.0084(16) 0.0016(14) -0.0006(14) 0.0017(15)
C86 0.0158(19) 0.0151(19) 0.0152(18) 0.0012(15) -0.0023(15) 0.0003(15)
C87 0.0136(19) 0.025(2) 0.019(2) -0.0017(17) 0.0008(15) 0.0033(16)
C88 0.020(2) 0.023(2) 0.0166(19) -0.0016(16) -0.0032(16) 0.0100(17)
C89 0.027(2) 0.018(2) 0.0154(19) 0.0032(16) 0.0038(17) 0.0036(17)
C90 0.0164(19) 0.0156(19) 0.0166(19) 0.0011(15) 0.0018(15) 0.0001(15)
C91 0.0133(18) 0.0130(18) 0.0096(17) 0.0016(14) -0.0010(14) -0.0050(14)
C92 0.020(2) 0.018(2) 0.0133(18) 0.0002(15) 0.0021(15) -0.0031(16)
C93 0.035(3) 0.025(2) 0.0119(19) -0.0058(17) 0.0060(17) -0.0079(19)
C94 0.035(3) 0.024(2) 0.0109(18) 0.0009(17) -0.0051(17) -0.0145(19)
C95 0.021(2) 0.019(2) 0.019(2) 0.0071(16) -0.0081(16) -0.0101(16)
C96 0.0168(19) 0.0157(19) 0.0151(18) 0.0016(15) -0.0024(15) -0.0063(16)
C97 0.0131(18) 0.0162(18) 0.0058(16) -0.0021(14) -0.0007(13) 0.0036(15)
C98 0.0143(19) 0.019(2) 0.0123(18) -0.0006(15) 0.0007(14) 0.0010(16)
C99 0.0155(19) 0.028(2) 0.0156(19) -0.0014(16) -0.0013(15) 0.0060(17)
C100 0.022(2) 0.019(2) 0.0132(18) -0.0007(15) -0.0007(16) 0.0079(17)
C101 0.028(2) 0.017(2) 0.0106(18) -0.0012(15) 0.0000(16) 0.0011(17)
C102 0.0136(18) 0.0180(19) 0.0124(18) -0.0024(15) 0.0010(14) 0.0026(15)
C103 0.0102(17) 0.0195(19) 0.0071(16) -0.0018(14) -0.0003(13) -0.0014(14)
C104 0.019(2) 0.020(2) 0.0113(17) -0.0025(15) -0.0023(15) -0.0005(16)
C105 0.024(2) 0.022(2) 0.0158(18) -0.0083(18) -0.0035(15) -0.0023(19)
C106 0.023(2) 0.030(2) 0.0136(19) -0.0048(17) -0.0071(16) -0.0033(18)
C107 0.022(2) 0.026(2) 0.0121(18) 0.0012(17) -0.0041(16) 0.0018(18)
C108 0.0168(18) 0.019(2) 0.0086(16) -0.0024(15) -0.0008(14) -0.0004(15)
N4 0.0146(15) 0.0104(16) 0.0089(14) 0.0000(11) -0.0004(12) 0.0003(12)
N3 0.0135(15) 0.0088(13) 0.0097(13) 0.0010(13) 0.0010(11) 0.0005(13)
N2 0.0130(16) 0.0131(15) 0.0085(14) -0.0016(12) -0.0024(12) 0.0018(13)
N1 0.0098(15) 0.0147(17) 0.0103(14) 0.0003(12) -0.0023(11) 0.0002(12)
N6 0.0101(15) 0.0119(15) 0.0108(15) -0.0013(12) 0.0009(12) -0.0002(12)
N5 0.0109(15) 0.0157(16) 0.0076(13) -0.0010(12) -0.0012(11) -0.0004(12)
N8 0.0123(15) 0.0111(15) 0.0082(13) 0.0009(12) -0.0007(11) -0.0003(12)
N7 0.0096(14) 0.0098(14) 0.0085(13) 0.0007(12) -0.0031(10) -0.0005(12)
P1 0.0105(4) 0.0098(4) 0.0080(4) -0.0002(4) -0.0003(3) -0.0002(4)
P2 0.0106(4) 0.0097(4) 0.0076(4) 0.0003(3) 0.0003(3) 0.0009(4)
P3 0.0105(4) 0.0113(5) 0.0084(4) 0.0003(4) -0.0009(3) -0.0006(4)
P4 0.0100(4) 0.0129(4) 0.0081(4) 0.0003(4) -0.0014(3) -0.0002(4)
Fe1 0.0115(3) 0.0104(2) 0.0083(2) 0.0001(2) -0.00138(19) -0.0004(2)
Fe2 0.0110(3) 0.0141(3) 0.0097(2) 0.0016(2) 0.00036(19) -0.0009(2)
Ru1 0.00931(13) 0.00901(13) 0.00637(12) 0.00016(11) 0.00019(10) 0.00063(11)
Ru2 0.00853(13) 0.01066(13) 0.00626(12) 0.00024(11) -0.00150(10) -0.00093(11)
S3S 0.0168(5) 0.0170(5) 0.0129(4) -0.0008(4) -0.0036(4) 0.0010(4)
O7S 0.043(2) 0.0225(16) 0.0147(14) 0.0043(12) -0.0017(13) 0.0061(14)
O8S 0.0210(16) 0.0253(16) 0.0316(18) -0.0082(14) -0.0097(13) -0.0028(13)
O9S 0.0139(14) 0.0233(15) 0.0248(16) -0.0034(13) -0.0031(12) 0.0016(12)
C3S 0.0139(19) 0.041(3) 0.0158(19) -0.0024(19) -0.0012(15) -0.0040(19)
F7S 0.0415(18) 0.064(2) 0.0230(15) 0.0160(15) 0.0006(13) -0.0166(16)
F8S 0.0264(14) 0.0459(17) 0.0234(13) -0.0160(13) -0.0059(11) -0.0043(13)
F9S 0.0167(13) 0.080(3) 0.0282(14) -0.0216(16) -0.0041(11) 0.0106(15)
S4S 0.0168(5) 0.0201(5) 0.0140(4) -0.0043(4) -0.0016(4) 0.0007(4)
O10S 0.0167(15) 0.0339(18) 0.0280(17) -0.0041(14) -0.0080(12) 0.0058(13)
O11S 0.0130(14) 0.0319(18) 0.0256(16) -0.0033(14) 0.0006(12) -0.0022(13)
O12S 0.046(2) 0.045(2) 0.0276(18) -0.0216(17) -0.0032(16) 0.0057(18)
C4S 0.035(3) 0.039(3) 0.045(3) 0.018(3) 0.020(2) 0.013(2)
F10S 0.059(2) 0.0199(16) 0.102(3) -0.0035(18) 0.028(2) 0.0011(15)
F11S 0.055(2) 0.063(2) 0.085(3) 0.037(2) 0.047(2) 0.0172(19)
F12S 0.063(3) 0.090(3) 0.054(2) 0.042(2) 0.0122(19) 0.043(2)
S1SA 0.0174(10) 0.0215(11) 0.0113(8) -0.0011(7) -0.0008(7) 0.0014(8)
C1SA 0.014(4) 0.040(5) 0.017(3) 0.006(4) 0.007(3) 0.001(4)
O1SA 0.027(3) 0.026(2) 0.030(3) 0.003(2) 0.0040(19) -0.006(2)
F3SA 0.032(2) 0.032(2) 0.035(2) 0.0142(18) 0.0046(18) -0.0079(18)
S1SB 0.015(2) 0.020(2) 0.0151(19) -0.0008(16) -0.0010(15) -0.0011(16)
F3SB 0.012(4) 0.052(6) 0.026(5) -0.008(4) 0.001(3) -0.011(4)
O1SB 0.028(6) 0.047(7) 0.025(6) -0.004(5) 0.000(4) -0.023(5)
C1SB 0.010(10) 0.049(14) 0.018(8) 0.016(9) 0.007(7) 0.010(8)
O2S 0.064(3) 0.068(3) 0.032(2) -0.012(2) -0.0172(19) 0.042(2)
O3S 0.061(2) 0.041(2) 0.0161(15) -0.0057(16) 0.0051(15) 0.010(2)
F1S 0.0497(19) 0.0476(19) 0.0194(14) -0.0026(13) -0.0123(13) -0.0028(15)
F2S 0.0379(18) 0.050(2) 0.055(2) -0.0071(16) -0.0214(15) 0.0168(15)
O13S 0.032(2) 0.119(4) 0.029(2) 0.017(2) -0.0047(16) 0.004(2)
C6S 0.063(4) 0.059(4) 0.037(3) 0.001(3) -0.009(3) 0.015(3)
C5S 0.125(7) 0.040(4) 0.046(4) -0.011(3) -0.026(4) 0.018(4)
S2S 0.0240(5) 0.0192(5) 0.0123(4) -0.0004(4) 0.0009(4) -0.0013(4)
O4S 0.046(2) 0.0336(19) 0.0173(15) 0.0012(14) -0.0018(14) 0.0187(16)
O5S 0.036(2) 0.0200(16) 0.0373(19) -0.0021(14) 0.0025(15) 0.0023(14)
O6S 0.041(2) 0.059(3) 0.0249(18) -0.0023(17) 0.0138(16) -0.0193(19)
C2S 0.029(3) 0.064(4) 0.014(2) -0.001(2) -0.0012(18) -0.020(3)
F4S 0.116(3) 0.072(3) 0.0325(18) -0.0296(18) 0.021(2) -0.065(3)
F5S 0.0259(14) 0.0516(18) 0.0140(12) 0.0041(12) 0.0017(10) -0.0049(13)
F6S 0.0225(17) 0.171(5) 0.0309(17) 0.009(2) -0.0137(14) 0.001(2)

loop_
_atom_type_symbol
_atom_type_description
_atom_type_scat_dispersion_real
_atom_type_scat_dispersion_imag
_atom_type_scat_source
C C 0.0033 0.0016 'International Tables Vol C Tables 4.2.6.8 and 6.1.1.4'
H H 0.0000 0.0000 'International Tables Vol C Tables 4.2.6.8 and 6.1.1.4'
N N 0.0061 0.0033 'International Tables Vol C Tables 4.2.6.8 and 6.1.1.4'
O O 0.0106 0.0060 'International Tables Vol C Tables 4.2.6.8 and 6.1.1.4'
F F 0.0171 0.0103 'International Tables Vol C Tables 4.2.6.8 and 6.1.1.4'
P P 0.1023 0.0942 'International Tables Vol C Tables 4.2.6.8 and 6.1.1.4'
S S 0.1246 0.1234 'International Tables Vol C Tables 4.2.6.8 and 6.1.1.4'
Fe Fe 0.3463 0.8444 'International Tables Vol C Tables 4.2.6.8 and 6.1.1.4'
Ru Ru -1.2594 0.8363 'International Tables Vol C Tables 4.2.6.8 and 6.1.1.4'

loop_
_geom_angle_atom_site_label_1
_geom_angle_atom_site_label_2
_geom_angle_atom_site_label_3
_geom_angle
N4 C1 C2 122.2(4)
C3 C2 C1 119.0(4)
C2 C3 C4 119.5(4)
C3 C4 C5 118.9(4)
N4 C5 C4 121.1(4)
N4 C5 C6 115.4(3)
C4 C5 C6 123.5(3)
N3 C6 C7 122.2(4)
N3 C6 C5 115.4(3)
C7 C6 C5 122.4(3)
C8 C7 C6 118.9(4)
C9 C8 C7 119.3(4)
C8 C9 C10 119.1(4)
N3 C10 C9 123.0(3)
N2 C11 C12 122.4(3)
C13 C12 C11 118.8(4)
C12 C13 C14 119.5(4)
C15 C14 C13 118.7(4)
N2 C15 C14 121.2(3)
N2 C15 C16 115.2(3)
C14 C15 C16 123.4(3)
N1 C16 C17 121.2(3)
N1 C16 C15 115.1(3)
C17 C16 C15 123.5(3)
C18 C17 C16 119.9(4)
C19 C18 C17 118.8(4)
C18 C19 C20 119.3(4)
N1 C20 C19 123.2(4)
C22 C21 C25 106.6(3)
C22 C21 P2 127.7(3)
C25 C21 P2 125.7(3)
C22 C21 Fe1 70.3(2)
C25 C21 Fe1 69.5(2)
P2 C21 Fe1 126.48(19)
C23 C22 C21 108.5(3)
C23 C22 Fe1 70.3(2)
C21 C22 Fe1 68.2(2)
C24 C23 C22 108.1(3)
C24 C23 Fe1 69.8(2)
C22 C23 Fe1 69.1(2)
C23 C24 C25 108.6(3)
C23 C24 Fe1 69.9(2)
C25 C24 Fe1 68.5(2)
C24 C25 C21 108.1(3)
C24 C25 Fe1 70.8(2)
C21 C25 Fe1 68.6(2)
C27 C26 C30 106.1(3)
C27 C26 P1 129.8(3)
C30 C26 P1 123.8(3)
C27 C26 Fe1 70.5(2)
C30 C26 Fe1 69.3(2)
P1 C26 Fe1 129.6(2)
C28 C27 C26 108.7(3)
C28 C27 Fe1 70.4(2)
C26 C27 Fe1 68.1(2)
C27 C28 C29 108.6(3)
C27 C28 Fe1 69.4(2)
C29 C28 Fe1 70.1(2)
C30 C29 C28 108.0(3)
C30 C29 Fe1 68.2(2)
C28 C29 Fe1 69.7(2)
C29 C30 C26 108.6(3)
C29 C30 Fe1 71.3(2)
C26 C30 Fe1 68.7(2)
C36 C31 C32 117.7(4)
C36 C31 P1 121.2(3)
C32 C31 P1 121.1(3)
C33 C32 C31 121.3(4)
C34 C33 C32 120.2(4)
C33 C34 C35 119.5(4)
C34 C35 C36 120.7(4)
C35 C36 C31 120.6(4)
C42 C37 C38 117.4(3)
C42 C37 P1 121.9(3)
C38 C37 P1 120.6(3)
C39 C38 C37 121.1(4)
C40 C39 C38 120.5(4)
C41 C40 C39 119.6(4)
C40 C41 C42 120.5(4)
C41 C42 C37 121.1(4)
C48 C43 C44 117.3(3)
C48 C43 P2 120.9(3)
C44 C43 P2 121.6(3)
C45 C44 C43 121.4(4)
C44 C45 C46 120.2(4)
C47 C46 C45 119.3(4)
C46 C47 C48 120.6(4)
C47 C48 C43 121.2(4)
C50 C49 C54 117.5(3)
C50 C49 P2 124.6(3)
C54 C49 P2 117.9(3)
C49 C50 C51 120.8(4)
C52 C51 C50 120.4(4)
C51 C52 C53 120.0(4)
C52 C53 C54 119.8(4)
C53 C54 C49 121.4(4)
N6 C55 C56 122.9(4)
C57 C56 C55 118.7(4)
C56 C57 C58 119.5(4)
C57 C58 C59 119.5(4)
N6 C59 C58 121.2(3)
N6 C59 C60 115.0(3)
C58 C59 C60 123.7(3)
N5 C60 C61 122.3(4)
N5 C60 C59 115.8(3)
C61 C60 C59 121.9(4)
C62 C61 C60 119.0(4)
C63 C62 C61 118.8(4)
C64 C63 C62 119.2(4)
N5 C64 C63 123.8(4)
N8 C65 C66 123.0(3)
C65 C66 C67 118.6(4)
C68 C67 C66 118.9(4)
C67 C68 C69 119.9(3)
N8 C69 C68 121.1(3)
N8 C69 C70 115.3(3)
C68 C69 C70 123.4(3)
N7 C70 C71 121.7(3)
N7 C70 C69 115.4(3)
C71 C70 C69 122.7(3)
C70 C71 C72 120.2(4)
C73 C72 C71 118.5(3)
C72 C73 C74 118.8(4)
N7 C74 C73 123.7(3)
C79 C75 C76 107.1(3)
C79 C75 P3 128.7(3)
C76 C75 P3 123.9(3)
C79 C75 Fe2 70.5(2)
C76 C75 Fe2 70.0(2)
P3 C75 Fe2 129.7(2)
C77 C76 C75 108.3(3)
C77 C76 Fe2 70.8(2)
C75 C76 Fe2 68.3(2)
C76 C77 C78 108.5(3)
C76 C77 Fe2 68.7(2)
C78 C77 Fe2 70.0(2)
C77 C78 C79 107.7(3)
C77 C78 Fe2 69.6(2)
C79 C78 Fe2 68.8(2)
C78 C79 C75 108.4(3)
C78 C79 Fe2 70.5(2)
C75 C79 Fe2 68.0(2)
C84 C80 C81 106.6(3)
C84 C80 P4 126.0(3)
C81 C80 P4 127.3(3)
C84 C80 Fe2 68.6(2)
C81 C80 Fe2 70.2(2)
P4 C80 Fe2 128.7(2)
C82 C81 C80 108.4(3)
C82 C81 Fe2 69.9(2)
C80 C81 Fe2 68.4(2)
C81 C82 C83 108.4(3)
C81 C82 Fe2 69.9(2)
C83 C82 Fe2 69.3(2)
C84 C83 C82 108.0(3)
C84 C83 Fe2 68.3(2)
C82 C83 Fe2 70.0(2)
C83 C84 C80 108.6(3)
C83 C84 Fe2 70.7(2)
C80 C84 Fe2 69.8(2)
C86 C85 C90 117.6(4)
C86 C85 P3 123.1(3)
C90 C85 P3 119.3(3)
C85 C86 C87 121.3(4)
C88 C87 C86 120.0(4)
C87 C88 C89 119.7(4)
C88 C89 C90 120.5(4)
C89 C90 C85 120.9(4)
C92 C91 C96 118.4(4)
C92 C91 P3 122.7(3)
C96 C91 P3 118.8(3)
C91 C92 C93 120.3(4)
C94 C93 C92 120.5(4)
C93 C94 C95 119.9(4)
C94 C95 C96 120.3(4)
C95 C96 C91 120.5(4)
C98 C97 C102 117.2(4)
C98 C97 P4 121.7(3)
C102 C97 P4 120.9(3)
C99 C98 C97 120.8(4)
C100 C99 C98 121.4(4)
C99 C100 C101 119.1(4)
C102 C101 C100 120.1(4)
C101 C102 C97 121.5(4)
C108 C103 C104 118.4(3)
C108 C103 P4 117.9(3)
C104 C103 P4 123.7(3)
C103 C104 C105 120.3(4)
C106 C105 C104 120.5(4)
C107 C106 C105 119.6(4)
C106 C107 C108 119.9(4)
C103 C108 C107 121.2(4)
C1 N4 C5 119.1(3)
C1 N4 Ru1 125.1(2)
C5 N4 Ru1 115.6(2)
C10 N3 C6 117.4(3)
C10 N3 Ru1 127.3(2)
C6 N3 Ru1 115.3(2)
C11 N2 C15 119.1(3)
C11 N2 Ru1 125.1(3)
C15 N2 Ru1 115.7(2)
C20 N1 C16 117.5(3)
C20 N1 Ru1 127.6(3)
C16 N1 Ru1 114.9(2)
C55 N6 C59 118.1(3)
C55 N6 Ru2 125.9(3)
C59 N6 Ru2 115.6(2)
C64 N5 C60 116.8(3)
C64 N5 Ru2 128.1(3)
C60 N5 Ru2 115.1(2)
C65 N8 C69 118.3(3)
C65 N8 Ru2 125.2(2)
C69 N8 Ru2 115.9(2)
C74 N7 C70 117.1(3)
C74 N7 Ru2 127.5(2)
C70 N7 Ru2 115.4(2)
C26 P1 C37 103.63(18)
C26 P1 C31 98.54(18)
C37 P1 C31 101.62(17)
C26 P1 Ru1 119.92(13)
C37 P1 Ru1 114.22(12)
C31 P1 Ru1 116.20(13)
C21 P2 C49 100.31(17)
C21 P2 C43 100.57(17)
C49 P2 C43 100.25(17)
C21 P2 Ru1 122.53(12)
C49 P2 Ru1 114.44(13)
C43 P2 Ru1 115.36(12)
C75 P3 C91 100.99(18)
C75 P3 C85 96.92(17)
C91 P3 C85 100.88(17)
C75 P3 Ru2 122.74(13)
C91 P3 Ru2 112.19(13)
C85 P3 Ru2 119.47(13)
C80 P4 C103 101.11(17)
C80 P4 C97 101.00(18)
C103 P4 C97 100.12(17)
C80 P4 Ru2 121.69(13)
C103 P4 Ru2 114.54(13)
C97 P4 Ru2 115.21(12)
C26 Fe1 C21 110.32(15)
C26 Fe1 C30 41.96(15)
C21 Fe1 C30 111.33(15)
C26 Fe1 C25 112.33(15)
C21 Fe1 C25 41.87(14)
C30 Fe1 C25 141.96(16)
C26 Fe1 C22 138.33(15)
C21 Fe1 C22 41.50(14)
C30 Fe1 C22 110.05(15)
C25 Fe1 C22 69.19(15)
C26 Fe1 C27 41.39(15)
C21 Fe1 C27 139.44(15)
C30 Fe1 C27 68.94(15)
C25 Fe1 C27 112.09(15)
C22 Fe1 C27 178.72(16)
C26 Fe1 C24 141.26(15)
C21 Fe1 C24 69.37(15)
C30 Fe1 C24 176.59(15)
C25 Fe1 C24 40.63(15)
C22 Fe1 C24 68.11(15)
C27 Fe1 C24 112.86(15)
C26 Fe1 C23 178.44(16)
C21 Fe1 C23 69.42(15)
C30 Fe1 C23 136.56(16)
C25 Fe1 C23 68.58(15)
C22 Fe1 C23 40.51(15)
C27 Fe1 C23 139.73(15)
C24 Fe1 C23 40.23(15)
C26 Fe1 C28 69.20(15)
C21 Fe1 C28 179.51(16)
C30 Fe1 C28 68.28(16)
C25 Fe1 C28 138.29(16)
C22 Fe1 C28 138.83(15)
C27 Fe1 C28 40.21(15)
C24 Fe1 C28 111.04(16)
C23 Fe1 C28 111.06(15)
C26 Fe1 C29 69.46(15)
C21 Fe1 C29 139.67(16)
C30 Fe1 C29 40.53(15)
C25 Fe1 C29 177.49(16)
C22 Fe1 C29 110.79(15)
C27 Fe1 C29 67.93(15)
C24 Fe1 C29 136.89(16)
C23 Fe1 C29 109.68(15)
C28 Fe1 C29 40.19(16)
C75 Fe2 C84 112.85(16)
C75 Fe2 C80 109.73(15)
C84 Fe2 C80 41.61(15)
C75 Fe2 C76 41.64(15)
C84 Fe2 C76 145.21(16)
C80 Fe2 C76 114.77(15)
C75 Fe2 C79 41.45(15)
C84 Fe2 C79 108.52(16)
C80 Fe2 C79 135.24(15)
C76 Fe2 C79 69.01(16)
C75 Fe2 C83 142.74(16)
C84 Fe2 C83 40.92(15)
C80 Fe2 C83 69.35(16)
C76 Fe2 C83 173.77(16)
C79 Fe2 C83 111.75(17)
C75 Fe2 C81 136.69(16)
C84 Fe2 C81 69.13(15)
C80 Fe2 C81 41.40(14)
C76 Fe2 C81 111.38(16)
C79 Fe2 C81 176.61(15)
C83 Fe2 C81 68.25(16)
C75 Fe2 C82 176.21(17)
C84 Fe2 C82 68.84(16)
C80 Fe2 C82 69.08(15)
C76 Fe2 C82 135.20(16)
C79 Fe2 C82 141.86(16)
C83 Fe2 C82 40.65(16)
C81 Fe2 C82 40.15(15)
C75 Fe2 C77 69.25(15)
C84 Fe2 C77 172.94(16)
C80 Fe2 C77 144.94(16)
C76 Fe2 C77 40.51(15)
C79 Fe2 C77 68.26(16)
C83 Fe2 C77 133.52(16)
C81 Fe2 C77 114.36(16)
C82 Fe2 C77 109.51(16)
C75 Fe2 C78 69.42(15)
C84 Fe2 C78 133.20(16)
C80 Fe2 C78 174.42(15)
C76 Fe2 C78 68.51(16)
C79 Fe2 C78 40.64(15)
C83 Fe2 C78 107.79(16)
C81 Fe2 C78 142.75(15)
C82 Fe2 C78 112.14(16)
C77 Fe2 C78 40.39(16)
N3 Ru1 N4 78.04(12)
N3 Ru1 N2 94.59(12)
N4 Ru1 N2 82.44(12)
N3 Ru1 N1 169.02(12)
N4 Ru1 N1 93.06(12)
N2 Ru1 N1 77.71(12)
N3 Ru1 P1 87.14(9)
N4 Ru1 P1 90.31(9)
N2 Ru1 P1 172.01(9)
N1 Ru1 P1 99.44(9)
N3 Ru1 P2 98.90(9)
N4 Ru1 P2 169.32(9)
N2 Ru1 P2 87.65(9)
N1 Ru1 P2 88.69(9)
P1 Ru1 P2 99.80(3)
N5 Ru2 N6 78.36(12)
N5 Ru2 N7 168.96(12)
N6 Ru2 N7 92.35(12)
N5 Ru2 N8 94.79(12)
N6 Ru2 N8 80.80(12)
N7 Ru2 N8 77.68(12)
N5 Ru2 P4 89.04(9)
N6 Ru2 P4 89.94(9)
N7 Ru2 P4 96.98(9)
N8 Ru2 P4 169.03(9)
N5 Ru2 P3 97.91(9)
N6 Ru2 P3 169.57(9)
N7 Ru2 P3 90.21(9)
N8 Ru2 P3 89.88(9)
P4 Ru2 P3 99.79(3)
O9S S3S O7S 114.6(2)
O9S S3S O8S 115.61(19)
O7S S3S O8S 114.5(2)
O9S S3S C3S 103.60(19)
O7S S3S C3S 102.6(2)
O8S S3S C3S 103.5(2)
F8S C3S F9S 107.3(4)
F8S C3S F7S 107.7(3)
F9S C3S F7S 107.4(4)
F8S C3S S3S 111.5(3)
F9S C3S S3S 111.3(3)
F7S C3S S3S 111.5(3)
O10S S4S O12S 115.7(2)
O10S S4S O11S 114.90(19)
O12S S4S O11S 114.8(2)
O10S S4S C4S 103.0(3)
O12S S4S C4S 103.1(3)
O11S S4S C4S 102.9(2)
F12S C4S F11S 106.9(5)
F12S C4S F10S 107.2(4)
F11S C4S F10S 107.7(5)
F12S C4S S4S 112.0(4)
F11S C4S S4S 111.4(4)
F10S C4S S4S 111.5(4)
O2S S1SA O3S 122.9(3)
O2S S1SA O1SA 110.6(3)
O3S S1SA O1SA 111.1(3)
O2S S1SA C1SA 105.0(4)
O3S S1SA C1SA 102.1(4)
O1SA S1SA C1SA 102.5(4)
F2S C1SA F3SA 102.5(7)
F2S C1SA F1S 110.1(7)
F3SA C1SA F1S 106.2(6)
F2S C1SA S1SA 114.2(6)
F3SA C1SA S1SA 110.0(6)
F1S C1SA S1SA 112.9(6)
O2S S1SB O3S 124.9(4)
O2S S1SB O1SB 93.9(6)
O3S S1SB O1SB 106.1(6)
O2S S1SB C1SB 112.2(7)
O3S S1SB C1SB 111.8(6)
O1SB S1SB C1SB 103.8(8)
F1S C1SB F2S 119.8(15)
F1S C1SB F3SB 101.3(13)
F2S C1SB F3SB 94.2(11)
F1S C1SB S1SB 114.4(11)
F2S C1SB S1SB 111.3(12)
F3SB C1SB S1SB 113.4(13)
O13S C6S C5S 115.6(6)
O5S S2S O6S 114.8(2)
O5S S2S O4S 114.3(2)
O6S S2S O4S 116.0(2)
O5S S2S C2S 103.9(2)
O6S S2S C2S 103.4(2)
O4S S2S C2S 102.0(2)
F6S C2S F5S 109.0(4)
F6S C2S F4S 106.4(5)
F5S C2S F4S 106.8(5)
F6S C2S S2S 113.1(4)
F5S C2S S2S 111.7(3)
F4S C2S S2S 109.6(4)

loop_
_geom_bond_atom_site_label_1
_geom_bond_atom_site_label_2
_geom_bond_distance
C1 N4 1.345(5)
C1 C2 1.382(5)
C2 C3 1.379(6)
C3 C4 1.389(6)
C4 C5 1.395(5)
C5 N4 1.357(5)
C5 C6 1.466(5)
C6 N3 1.365(5)
C6 C7 1.388(5)
C7 C8 1.383(6)
C8 C9 1.374(6)
C9 C10 1.385(5)
C10 N3 1.345(5)
C11 N2 1.337(5)
C11 C12 1.387(6)
C12 C13 1.376(6)
C13 C14 1.395(6)
C14 C15 1.391(5)
C15 N2 1.358(5)
C15 C16 1.469(5)
C16 N1 1.374(5)
C16 C17 1.392(5)
C17 C18 1.382(6)
C18 C19 1.376(6)
C19 C20 1.383(5)
C20 N1 1.344(5)
C21 C22 1.438(5)
C21 C25 1.444(5)
C21 P2 1.823(4)
C21 Fe1 2.015(4)
C22 C23 1.420(5)
C22 Fe1 2.042(4)
C23 C24 1.415(5)
C23 Fe1 2.058(4)
C24 C25 1.418(5)
C24 Fe1 2.057(4)
C25 Fe1 2.026(4)
C26 C27 1.435(5)
C26 C30 1.445(5)
C26 P1 1.804(4)
C26 Fe1 2.014(4)
C27 C28 1.411(5)
C27 Fe1 2.045(4)
C28 C29 1.416(6)
C28 Fe1 2.059(4)
C29 C30 1.416(5)
C29 Fe1 2.063(4)
C30 Fe1 2.022(4)
C31 C36 1.394(5)
C31 C32 1.400(5)
C31 P1 1.846(4)
C32 C33 1.386(6)
C33 C34 1.372(6)
C34 C35 1.386(6)
C35 C36 1.386(6)
C37 C42 1.406(5)
C37 C38 1.406(5)
C37 P1 1.842(4)
C38 C39 1.388(5)
C39 C40 1.384(6)
C40 C41 1.382(6)
C41 C42 1.390(6)
C43 C48 1.398(5)
C43 C44 1.402(5)
C43 P2 1.851(4)
C44 C45 1.382(5)
C45 C46 1.390(6)
C46 C47 1.378(6)
C47 C48 1.386(5)
C49 C50 1.394(6)
C49 C54 1.401(5)
C49 P2 1.847(4)
C50 C51 1.401(6)
C51 C52 1.372(6)
C52 C53 1.381(6)
C53 C54 1.392(5)
C55 N6 1.349(5)
C55 C56 1.382(6)
C56 C57 1.377(6)
C57 C58 1.381(6)
C58 C59 1.391(5)
C59 N6 1.364(5)
C59 C60 1.474(5)
C60 N5 1.366(5)
C60 C61 1.393(5)
C61 C62 1.388(6)
C62 C63 1.376(6)
C63 C64 1.376(5)
C64 N5 1.343(5)
C65 N8 1.348(5)
C65 C66 1.382(5)
C66 C67 1.392(5)
C67 C68 1.376(5)
C68 C69 1.396(5)
C69 N8 1.357(4)
C69 C70 1.464(5)
C70 N7 1.371(4)
C70 C71 1.378(5)
C71 C72 1.385(5)
C72 C73 1.377(5)
C73 C74 1.386(5)
C74 N7 1.341(5)
C75 C79 1.434(5)
C75 C76 1.437(5)
C75 P3 1.814(4)
C75 Fe2 2.010(4)
C76 C77 1.417(5)
C76 Fe2 2.032(4)
C77 C78 1.425(6)
C77 Fe2 2.061(4)
C78 C79 1.427(5)
C78 Fe2 2.065(4)
C79 Fe2 2.043(4)
C80 C84 1.436(5)
C80 C81 1.443(5)
C80 P4 1.820(4)
C80 Fe2 2.029(4)
C81 C82 1.410(6)
C81 Fe2 2.054(4)
C82 C83 1.424(6)
C82 Fe2 2.055(4)
C83 C84 1.419(5)
C83 Fe2 2.045(4)
C84 Fe2 2.013(4)
C85 C86 1.388(5)
C85 C90 1.404(5)
C85 P3 1.850(4)
C86 C87 1.396(5)
C87 C88 1.379(6)
C88 C89 1.379(6)
C89 C90 1.385(6)
C91 C92 1.392(5)
C91 C96 1.396(5)
C91 P3 1.829(4)
C92 C93 1.401(6)
C93 C94 1.366(7)
C94 C95 1.382(6)
C95 C96 1.390(5)
C97 C98 1.404(5)
C97 C102 1.409(5)
C97 P4 1.850(4)
C98 C99 1.386(6)
C99 C100 1.374(6)
C100 C101 1.398(6)
C101 C102 1.382(6)
C103 C108 1.388(5)
C103 C104 1.391(5)
C103 P4 1.843(4)
C104 C105 1.395(5)
C105 C106 1.381(6)
C106 C107 1.378(6)
C107 C108 1.391(5)
N4 Ru1 2.093(3)
N3 Ru1 2.091(3)
N2 Ru1 2.094(3)
N1 Ru1 2.100(3)
N6 Ru2 2.093(3)
N5 Ru2 2.093(3)
N8 Ru2 2.105(3)
N7 Ru2 2.097(3)
P1 Ru1 2.4114(11)
P2 Ru1 2.4239(11)
P3 Ru2 2.4139(11)
P4 Ru2 2.4048(11)
S3S O9S 1.438(3)
S3S O7S 1.439(3)
S3S O8S 1.441(3)
S3S C3S 1.824(4)
C3S F8S 1.330(5)
C3S F9S 1.331(5)
C3S F7S 1.338(5)
S4S O10S 1.432(3)
S4S O12S 1.434(3)
S4S O11S 1.442(3)
S4S C4S 1.817(5)
C4S F12S 1.329(7)
C4S F11S 1.341(6)
C4S F10S 1.343(7)
S1SA O2S 1.381(4)
S1SA O3S 1.409(4)
S1SA O1SA 1.442(5)
S1SA C1SA 1.830(10)
C1SA F2S 1.317(9)
C1SA F3SA 1.343(9)
C1SA F1S 1.346(10)
S1SB O2S 1.364(6)
S1SB O3S 1.401(5)
S1SB O1SB 1.427(11)
S1SB C1SB 1.805(18)
F3SB C1SB 1.332(18)
C1SB F1S 1.230(18)
C1SB F2S 1.293(18)
O13S C6S 1.401(7)
C6S C5S 1.454(9)
S2S O5S 1.425(3)
S2S O6S 1.435(3)
S2S O4S 1.439(3)
S2S C2S 1.823(5)
C2S F6S 1.305(6)
C2S F5S 1.322(5)
C2S F4S 1.345(7)

loop_
_geom_torsion_atom_site_label_1
_geom_torsion_atom_site_label_2
_geom_torsion_atom_site_label_3
_geom_torsion_atom_site_label_4
_geom_torsion
N4 C1 C2 C3 0.9(6)
C1 C2 C3 C4 1.3(6)
C2 C3 C4 C5 -0.9(6)
C3 C4 C5 N4 -1.5(6)
C3 C4 C5 C6 177.0(4)
N4 C5 C6 N3 2.5(5)
C4 C5 C6 N3 -176.1(4)
N4 C5 C6 C7 -177.6(3)
C4 C5 C6 C7 3.8(6)
N3 C6 C7 C8 1.0(6)
C5 C6 C7 C8 -178.9(4)
C6 C7 C8 C9 0.7(6)
C7 C8 C9 C10 -0.6(6)
C8 C9 C10 N3 -1.1(6)
N2 C11 C12 C13 -1.7(6)
C11 C12 C13 C14 3.6(6)
C12 C13 C14 C15 -1.0(6)
C13 C14 C15 N2 -3.9(6)
C13 C14 C15 C16 171.1(4)
N2 C15 C16 N1 1.1(5)
C14 C15 C16 N1 -174.1(3)
N2 C15 C16 C17 175.9(3)
C14 C15 C16 C17 0.7(6)
N1 C16 C17 C18 3.2(6)
C15 C16 C17 C18 -171.3(4)
C16 C17 C18 C19 0.5(6)
C17 C18 C19 C20 -2.1(6)
C18 C19 C20 N1 0.0(6)
C25 C21 C22 C23 1.4(4)
P2 C21 C22 C23 179.6(3)
Fe1 C21 C22 C23 -58.9(3)
C25 C21 C22 Fe1 60.3(2)
P2 C21 C22 Fe1 -121.4(3)
C21 C22 C23 C24 -1.5(4)
Fe1 C22 C23 C24 -59.1(3)
C21 C22 C23 Fe1 57.6(3)
C22 C23 C24 C25 1.0(4)
Fe1 C23 C24 C25 -57.7(3)
C22 C23 C24 Fe1 58.7(3)
C23 C24 C25 C21 -0.1(4)
Fe1 C24 C25 C21 -58.7(2)
C23 C24 C25 Fe1 58.6(3)
C22 C21 C25 C24 -0.8(4)
P2 C21 C25 C24 -179.1(3)
Fe1 C21 C25 C24 60.1(3)
C22 C21 C25 Fe1 -60.8(2)
P2 C21 C25 Fe1 120.9(3)
C30 C26 C27 C28 1.6(4)
P1 C26 C27 C28 175.4(3)
Fe1 C26 C27 C28 -58.9(3)
C30 C26 C27 Fe1 60.5(2)
P1 C26 C27 Fe1 -125.8(3)
C26 C27 C28 C29 -1.8(4)
Fe1 C27 C28 C29 -59.3(3)
C26 C27 C28 Fe1 57.5(3)
C27 C28 C29 C30 1.3(4)
Fe1 C28 C29 C30 -57.6(3)
C27 C28 C29 Fe1 58.8(3)
C28 C29 C30 C26 -0.2(4)
Fe1 C29 C30 C26 -58.8(3)
C28 C29 C30 Fe1 58.6(3)
C27 C26 C30 C29 -0.9(4)
P1 C26 C30 C29 -175.1(3)
Fe1 C26 C30 C29 60.4(3)
C27 C26 C30 Fe1 -61.2(3)
P1 C26 C30 Fe1 124.5(3)
C36 C31 C32 C33 -2.4(6)
P1 C31 C32 C33 176.1(3)
C31 C32 C33 C34 1.2(6)
C32 C33 C34 C35 0.5(6)
C33 C34 C35 C36 -0.9(6)
C34 C35 C36 C31 -0.3(6)
C32 C31 C36 C35 1.9(6)
P1 C31 C36 C35 -176.6(3)
C42 C37 C38 C39 0.0(5)
P1 C37 C38 C39 176.4(3)
C37 C38 C39 C40 -0.5(6)
C38 C39 C40 C41 0.4(6)
C39 C40 C41 C42 0.1(6)
C40 C41 C42 C37 -0.6(6)
C38 C37 C42 C41 0.6(6)
P1 C37 C42 C41 -175.8(3)
C48 C43 C44 C45 0.4(5)
P2 C43 C44 C45 -175.1(3)
C43 C44 C45 C46 0.9(6)
C44 C45 C46 C47 -1.2(6)
C45 C46 C47 C48 0.3(6)
C46 C47 C48 C43 1.0(6)
C44 C43 C48 C47 -1.3(5)
P2 C43 C48 C47 174.2(3)
C54 C49 C50 C51 1.3(6)
P2 C49 C50 C51 179.6(3)
C49 C50 C51 C52 -1.3(7)
C50 C51 C52 C53 0.1(7)
C51 C52 C53 C54 1.0(6)
C52 C53 C54 C49 -0.9(6)
C50 C49 C54 C53 -0.2(6)
P2 C49 C54 C53 -178.6(3)
N6 C55 C56 C57 -0.9(6)
C55 C56 C57 C58 2.5(6)
C56 C57 C58 C59 -1.0(6)
C57 C58 C59 N6 -2.0(5)
C57 C58 C59 C60 174.2(3)
N6 C59 C60 N5 2.1(5)
C58 C59 C60 N5 -174.3(3)
N6 C59 C60 C61 179.5(3)
C58 C59 C60 C61 3.1(6)
N5 C60 C61 C62 2.4(6)
C59 C60 C61 C62 -174.8(4)
C60 C61 C62 C63 -1.8(6)
C61 C62 C63 C64 0.3(6)
C62 C63 C64 N5 0.7(6)
N8 C65 C66 C67 1.1(6)
C65 C66 C67 C68 1.9(6)
C66 C67 C68 C69 -1.6(6)
C67 C68 C69 N8 -1.7(6)
C67 C68 C69 C70 172.9(4)
N8 C69 C70 N7 3.9(5)
C68 C69 C70 N7 -171.0(3)
N8 C69 C70 C71 179.4(4)
C68 C69 C70 C71 4.5(6)
N7 C70 C71 C72 0.1(6)
C69 C70 C71 C72 -175.1(4)
C70 C71 C72 C73 1.6(6)
C71 C72 C73 C74 -1.4(6)
C72 C73 C74 N7 -0.5(6)
C79 C75 C76 C77 -1.4(4)
P3 C75 C76 C77 -175.2(3)
Fe2 C75 C76 C77 59.8(3)
C79 C75 C76 Fe2 -61.2(3)
P3 C75 C76 Fe2 125.0(3)
C75 C76 C77 C78 0.6(4)
Fe2 C76 C77 C78 58.8(3)
C75 C76 C77 Fe2 -58.2(3)
C76 C77 C78 C79 0.5(5)
Fe2 C77 C78 C79 58.5(3)
C76 C77 C78 Fe2 -58.0(3)
C77 C78 C79 C75 -1.4(4)
Fe2 C78 C79 C75 57.6(3)
C77 C78 C79 Fe2 -59.0(3)
C76 C75 C79 C78 1.7(4)
P3 C75 C79 C78 175.1(3)
Fe2 C75 C79 C78 -59.1(3)
C76 C75 C79 Fe2 60.8(3)
P3 C75 C79 Fe2 -125.7(3)
C84 C80 C81 C82 0.7(4)
P4 C80 C81 C82 177.3(3)
Fe2 C80 C81 C82 -58.6(3)
C84 C80 C81 Fe2 59.3(3)
P4 C80 C81 Fe2 -124.1(3)
C80 C81 C82 C83 -1.2(4)
Fe2 C81 C82 C83 -58.8(3)
C80 C81 C82 Fe2 57.6(3)
C81 C82 C83 C84 1.2(5)
Fe2 C82 C83 C84 -58.0(3)
C81 C82 C83 Fe2 59.1(3)
C82 C83 C84 C80 -0.8(5)
Fe2 C83 C84 C80 -59.8(3)
C82 C83 C84 Fe2 59.0(3)
C81 C80 C84 C83 0.0(4)
P4 C80 C84 C83 -176.6(3)
Fe2 C80 C84 C83 60.4(3)
C81 C80 C84 Fe2 -60.3(3)
P4 C80 C84 Fe2 123.0(3)
C90 C85 C86 C87 -0.9(6)
P3 C85 C86 C87 179.6(3)
C85 C86 C87 C88 -0.6(6)
C86 C87 C88 C89 1.6(6)
C87 C88 C89 C90 -1.3(6)
C88 C89 C90 C85 -0.2(6)
C86 C85 C90 C89 1.3(6)
P3 C85 C90 C89 -179.2(3)
C96 C91 C92 C93 -0.6(6)
P3 C91 C92 C93 179.9(3)
C91 C92 C93 C94 2.0(6)
C92 C93 C94 C95 -1.2(6)
C93 C94 C95 C96 -1.0(6)
C94 C95 C96 C91 2.3(6)
C92 C91 C96 C95 -1.5(6)
P3 C91 C96 C95 178.0(3)
C102 C97 C98 C99 -1.2(5)
P4 C97 C98 C99 174.0(3)
C97 C98 C99 C100 -0.2(6)
C98 C99 C100 C101 0.7(6)
C99 C100 C101 C102 0.2(6)
C100 C101 C102 C97 -1.7(6)
C98 C97 C102 C101 2.1(5)
P4 C97 C102 C101 -173.1(3)
C108 C103 C104 C105 1.5(6)
P4 C103 C104 C105 -178.3(3)
C103 C104 C105 C106 -1.3(6)
C104 C105 C106 C107 0.0(7)
C105 C106 C107 C108 1.0(6)
C104 C103 C108 C107 -0.5(6)
P4 C103 C108 C107 179.3(3)
C106 C107 C108 C103 -0.7(6)
C2 C1 N4 C5 -3.3(5)
C2 C1 N4 Ru1 -179.2(3)
C4 C5 N4 C1 3.6(5)
C6 C5 N4 C1 -175.1(3)
C4 C5 N4 Ru1 179.9(3)
C6 C5 N4 Ru1 1.2(4)
C9 C10 N3 C6 2.7(6)
C9 C10 N3 Ru1 -174.7(3)
C7 C6 N3 C10 -2.7(5)
C5 C6 N3 C10 177.2(3)
C7 C6 N3 Ru1 175.1(3)
C5 C6 N3 Ru1 -5.0(4)
C12 C11 N2 C15 -3.1(5)
C12 C11 N2 Ru1 -179.9(3)
C14 C15 N2 C11 5.9(5)
C16 C15 N2 C11 -169.5(3)
C14 C15 N2 Ru1 -177.0(3)
C16 C15 N2 Ru1 7.6(4)
C19 C20 N1 C16 3.6(5)
C19 C20 N1 Ru1 -177.5(3)
C17 C16 N1 C20 -5.1(5)
C15 C16 N1 C20 169.8(3)
C17 C16 N1 Ru1 175.8(3)
C15 C16 N1 Ru1 -9.3(4)
C56 C55 N6 C59 -2.0(5)
C56 C55 N6 Ru2 -175.1(3)
C58 C59 N6 C55 3.5(5)
C60 C59 N6 C55 -173.0(3)
C58 C59 N6 Ru2 177.3(3)
C60 C59 N6 Ru2 0.7(4)
C63 C64 N5 C60 -0.2(5)
C63 C64 N5 Ru2 179.7(3)
C61 C60 N5 C64 -1.3(5)
C59 C60 N5 C64 176.0(3)
C61 C60 N5 Ru2 178.7(3)
C59 C60 N5 Ru2 -4.0(4)
C66 C65 N8 C69 -4.3(6)
C66 C65 N8 Ru2 -174.4(3)
C68 C69 N8 C65 4.5(5)
C70 C69 N8 C65 -170.5(3)
C68 C69 N8 Ru2 175.6(3)
C70 C69 N8 Ru2 0.6(4)
C73 C74 N7 C70 2.2(5)
C73 C74 N7 Ru2 -177.8(3)
C71 C70 N7 C74 -2.0(5)
C69 C70 N7 C74 173.6(3)
C71 C70 N7 Ru2 178.0(3)
C69 C70 N7 Ru2 -6.4(4)
C27 C26 P1 C37 3.6(4)
C30 C26 P1 C37 176.3(3)
Fe1 C26 P1 C37 -93.5(3)
C27 C26 P1 C31 -100.7(4)
C30 C26 P1 C31 72.1(3)
Fe1 C26 P1 C31 162.2(2)
C27 C26 P1 Ru1 132.4(3)
C30 C26 P1 Ru1 -54.9(4)
Fe1 C26 P1 Ru1 35.2(3)
C42 C37 P1 C26 -128.3(3)
C38 C37 P1 C26 55.4(3)
C42 C37 P1 C31 -26.5(4)
C38 C37 P1 C31 157.3(3)
C42 C37 P1 Ru1 99.5(3)
C38 C37 P1 Ru1 -76.8(3)
C36 C31 P1 C26 0.2(4)
C32 C31 P1 C26 -178.2(3)
C36 C31 P1 C37 -105.7(3)
C32 C31 P1 C37 75.8(3)
C36 C31 P1 Ru1 129.7(3)
C32 C31 P1 Ru1 -48.8(3)
C22 C21 P2 C49 -3.8(4)
C25 C21 P2 C49 174.2(3)
Fe1 C21 P2 C49 -96.1(2)
C22 C21 P2 C43 -106.4(3)
C25 C21 P2 C43 71.6(3)
Fe1 C21 P2 C43 161.3(2)
C22 C21 P2 Ru1 124.2(3)
C25 C21 P2 Ru1 -57.9(4)
Fe1 C21 P2 Ru1 31.8(3)
C50 C49 P2 C21 -114.6(3)
C54 C49 P2 C21 63.7(3)
C50 C49 P2 C43 -11.7(4)
C54 C49 P2 C43 166.6(3)
C50 C49 P2 Ru1 112.3(3)
C54 C49 P2 Ru1 -69.3(3)
C48 C43 P2 C21 -7.6(3)
C44 C43 P2 C21 167.7(3)
C48 C43 P2 C49 -110.2(3)
C44 C43 P2 C49 65.1(3)
C48 C43 P2 Ru1 126.3(3)
C44 C43 P2 Ru1 -58.4(3)
C79 C75 P3 C91 -6.1(4)
C76 C75 P3 C91 166.3(3)
Fe2 C75 P3 C91 -102.4(3)
C79 C75 P3 C85 -108.7(4)
C76 C75 P3 C85 63.8(3)
Fe2 C75 P3 C85 155.1(3)
C79 C75 P3 Ru2 119.5(3)
C76 C75 P3 Ru2 -68.1(3)
Fe2 C75 P3 Ru2 23.2(3)
C92 C91 P3 C75 -115.2(3)
C96 C91 P3 C75 65.3(3)
C92 C91 P3 C85 -15.8(4)
C96 C91 P3 C85 164.7(3)
C92 C91 P3 Ru2 112.4(3)
C96 C91 P3 Ru2 -67.1(3)
C86 C85 P3 C75 -151.8(3)
C90 C85 P3 C75 28.8(3)
C86 C85 P3 C91 105.6(3)
C90 C85 P3 C91 -73.9(3)
C86 C85 P3 Ru2 -17.8(4)
C90 C85 P3 Ru2 162.7(3)
C84 C80 P4 C103 173.4(3)
C81 C80 P4 C103 -2.6(4)
Fe2 C80 P4 C103 -96.3(3)
C84 C80 P4 C97 70.6(4)
C81 C80 P4 C97 -105.3(3)
Fe2 C80 P4 C97 160.9(2)
C84 C80 P4 Ru2 -58.4(4)
C81 C80 P4 Ru2 125.6(3)
Fe2 C80 P4 Ru2 31.9(3)
C108 C103 P4 C80 65.0(3)
C104 C103 P4 C80 -115.1(3)
C108 C103 P4 C97 168.5(3)
C104 C103 P4 C97 -11.7(4)
C108 C103 P4 Ru2 -67.7(3)
C104 C103 P4 Ru2 112.2(3)
C98 C97 P4 C80 -6.3(3)
C102 C97 P4 C80 168.7(3)
C98 C97 P4 C103 -109.9(3)
C102 C97 P4 C103 65.2(3)
C98 C97 P4 Ru2 126.8(3)
C102 C97 P4 Ru2 -58.2(3)
O9S S3S C3S F8S 58.2(4)
O7S S3S C3S F8S -61.3(4)
O8S S3S C3S F8S 179.3(3)
O9S S3S C3S F9S 177.9(3)
O7S S3S C3S F9S 58.4(4)
O8S S3S C3S F9S -61.0(4)
O9S S3S C3S F7S -62.2(3)
O7S S3S C3S F7S 178.3(3)
O8S S3S C3S F7S 58.9(3)
O10S S4S C4S F12S -173.4(4)
O12S S4S C4S F12S 66.0(4)
O11S S4S C4S F12S -53.6(4)
O10S S4S C4S F11S 67.0(5)
O12S S4S C4S F11S -53.7(5)
O11S S4S C4S F11S -173.3(4)
O10S S4S C4S F10S -53.3(4)
O12S S4S C4S F10S -174.0(4)
O11S S4S C4S F10S 66.4(4)
O2S S1SA C1SA F2S -179.0(6)
O3S S1SA C1SA F2S 51.8(7)
O1SA S1SA C1SA F2S -63.4(7)
O2S S1SA C1SA F3SA 66.4(7)
O3S S1SA C1SA F3SA -62.9(6)
O1SA S1SA C1SA F3SA -178.0(5)
O2S S1SA C1SA F1S -52.1(6)
O3S S1SA C1SA F1S 178.6(5)
O1SA S1SA C1SA F1S 63.5(6)
O2S S1SB C1SB F1S 38.7(16)
O3S S1SB C1SB F1S -175.4(10)
O1SB S1SB C1SB F1S -61.4(15)
O2S S1SB C1SB F2S 178.4(9)
O3S S1SB C1SB F2S -35.6(14)
O1SB S1SB C1SB F2S 78.3(12)
O2S S1SB C1SB F3SB -76.8(13)
O3S S1SB C1SB F3SB 69.1(14)
O1SB S1SB C1SB F3SB -177.0(12)
O5S S2S C2S F6S 60.6(4)
O6S S2S C2S F6S -59.6(5)
O4S S2S C2S F6S 179.7(4)
O5S S2S C2S F5S -62.8(4)
O6S S2S C2S F5S 177.0(4)
O4S S2S C2S F5S 56.3(5)
O5S S2S C2S F4S 179.1(4)
O6S S2S C2S F4S 58.9(4)
O4S S2S C2S F4S -61.8(4)
